data_4511673
loop_
_publ_author_name
'Croitor, Lilia'
'Coropceanu, Eduard B.'
'Masunov, Art\"em E.'
'Rivera-Jacquez, Hector J.'
'Siminel, Anatolii V.'
'Zelentsov, Vyacheslav I.'
'Datsko, Tatiana Ya.'
'Fonari, Marina S.'

_publ_section_title
;
 Polymeric Luminescent Zn(II) and Cd(II) Dicarboxylates Decorated by Oxime
 Ligands: Tuning the Dimensionality and Adsorption Capacity
;
_journal_issue 8
_journal_name_full 'Crystal Growth &amp; Design'
_journal_page_first 3935
_journal_paper_doi 10.1021/cg5005402
_journal_volume 14
_journal_year 2014
_chemical_formula_moiety 'C28 H32 Cd2 N8 O10, 2(B F4)'
_chemical_formula_sum 'C28 H32 B2 Cd2 F8 N8 O10'
_chemical_formula_weight 1039.04
_chemical_name_systematic
; 
 ? 
;
_space_group_IT_number 2
_symmetry_cell_setting triclinic
_symmetry_space_group_name_Hall '-P 1'
_symmetry_space_group_name_H-M 'P -1'
_atom_sites_solution_hydrogens geom
_atom_sites_solution_primary direct
_atom_sites_solution_secondary difmap
_audit_creation_method
;
CrysAlisPro, Oxford Diffraction Ltd.,
Version 1.171.35.21b (release 03-02-2012 CrysAlis171 .NET)
(compiled Feb  3 2012,10:37:01)
;
_cell_angle_alpha 81.545(7)
_cell_angle_beta 72.039(7)
_cell_angle_gamma 69.327(8)
_cell_formula_units_Z 1
_cell_length_a 8.0455(7)
_cell_length_b 11.0296(9)
_cell_length_c 12.2367(9)
_cell_measurement_reflns_used 1361
_cell_measurement_temperature 293(2)
_cell_measurement_theta_max 28.9320
_cell_measurement_theta_min 3.0430
_cell_volume 965.55(15)
_computing_cell_refinement
;
CrysAlisPro, Agilent Technologies,
Version 1.171.35.21b (release 03-02-2012 CrysAlis171 .NET)
(compiled Feb  3 2012,10:37:01)
;
_computing_data_collection
;
CrysAlisPro, Agilent Technologies,
Version 1.171.35.21b (release 03-02-2012 CrysAlis171 .NET)
(compiled Feb  3 2012,10:37:01)
;
_computing_data_reduction
;
CrysAlisPro, Agilent Technologies,
Version 1.171.35.21b (release 03-02-2012 CrysAlis171 .NET)
(compiled Feb  3 2012,10:37:01)
;
_computing_structure_refinement 'SHELXL-97 (Sheldrick, 2008)'
_computing_structure_solution 'SHELXS-97 (Sheldrick, 2008)'
_diffrn_ambient_temperature 293(2)
_diffrn_measured_fraction_theta_full 0.810
_diffrn_measured_fraction_theta_max 0.810
_diffrn_measurement_device_type 'Xcalibur, Eos'
_diffrn_measurement_method '\w scans'
_diffrn_radiation_monochromator graphite
_diffrn_radiation_source 'fine-focus sealed tube'
_diffrn_radiation_type MoK\a
_diffrn_radiation_wavelength 0.71073
_diffrn_reflns_av_R_equivalents 0.0168
_diffrn_reflns_av_sigmaI/netI 0.0576
_diffrn_reflns_limit_h_max 9
_diffrn_reflns_limit_h_min -9
_diffrn_reflns_limit_k_max 13
_diffrn_reflns_limit_k_min -12
_diffrn_reflns_limit_l_max 14
_diffrn_reflns_limit_l_min -9
_diffrn_reflns_number 3309
_diffrn_reflns_theta_full 25.00
_diffrn_reflns_theta_max 25.00
_diffrn_reflns_theta_min 3.50
_exptl_absorpt_coefficient_mu 1.202
_exptl_absorpt_correction_T_max 1.00000
_exptl_absorpt_correction_T_min 0.88560
_exptl_absorpt_correction_type multi-scan
_exptl_absorpt_process_details
;
CrysAlisPro, Agilent Technologies,
Version 1.171.35.21b (release 03-02-2012 CrysAlis171 .NET)
(compiled Feb  3 2012,10:37:01)
Empirical absorption correction using spherical harmonics,
 implemented in SCALE3 ABSPACK scaling algorithm.
;
_exptl_crystal_colour colorless
_exptl_crystal_density_diffrn 1.787
_exptl_crystal_density_method 'not measured'
_exptl_crystal_description block
_exptl_crystal_F_000 514
_exptl_crystal_size_max 0.25
_exptl_crystal_size_mid 0.20
_exptl_crystal_size_min 0.10
_refine_diff_density_max 0.605
_refine_diff_density_min -0.493
_refine_diff_density_rms 0.078
_refine_ls_extinction_method none
_refine_ls_goodness_of_fit_ref 1.047
_refine_ls_hydrogen_treatment mixed
_refine_ls_matrix_type full
_refine_ls_number_parameters 281
_refine_ls_number_reflns 2756
_refine_ls_number_restraints 41
_refine_ls_restrained_S_all 1.078
_refine_ls_R_factor_all 0.0502
_refine_ls_R_factor_gt 0.0411
_refine_ls_shift/su_max 0.000
_refine_ls_shift/su_mean 0.000
_refine_ls_structure_factor_coef Fsqd
_refine_ls_weighting_details 'calc w=1/[\s^2^(Fo^2^)+(0.0391P)^2^+0.0000P] where P=(Fo^2^+2Fc^2^)/3'
_refine_ls_weighting_scheme calc
_refine_ls_wR_factor_gt 0.0871
_refine_ls_wR_factor_ref 0.0959
_reflns_number_gt 2346
_reflns_number_total 2756
_reflns_threshold_expression >2sigma(I)
_cod_data_source_file cg5005402_si_002.cif
_cod_data_source_block comp_2
_cod_depositor_comments 'Adding full bibliography for 4511672--4511682.cif.'
_cod_original_cell_volume 965.55(14)
_cod_original_sg_symbol_H-M P-1
_cod_database_code 4511673

loop_
_symmetry_equiv_pos_as_xyz
'x, y, z'
'-x, -y, -z'

loop_
_atom_site_label
_atom_site_type_symbol
_atom_site_fract_x
_atom_site_fract_y
_atom_site_fract_z
_atom_site_U_iso_or_equiv
_atom_site_adp_type
_atom_site_occupancy
_atom_site_symmetry_multiplicity
_atom_site_calc_flag
_atom_site_refinement_flags
_atom_site_disorder_assembly
_atom_site_disorder_group
Cd1 Cd 0.43563(5) 0.31140(3) 0.19933(3) 0.04244(19) Uani 1 1 d . . .
O1 O 0.4876(6) 0.6015(4) 0.1626(4) 0.0607(12) Uani 1 1 d . . .
H1 H 0.4339 0.6014 0.1155 0.091 Uiso 1 1 calc R . .
O2 O 0.8622(5) 0.1572(4) 0.0338(4) 0.0632(12) Uani 1 1 d . . .
H2 H 0.8199 0.2582 0.0103 0.095 Uiso 1 1 d R . .
O3 O 0.2445(6) 0.4101(4) 0.0971(4) 0.0586(12) Uani 1 1 d . . .
O4 O 0.2746(5) 0.6034(4) 0.0382(3) 0.0507(10) Uani 1 1 d . . .
N1 N 0.5959(6) 0.2570(4) 0.3421(4) 0.0444(12) Uani 1 1 d . . .
N2 N 0.5186(6) 0.4857(4) 0.2229(4) 0.0441(11) Uani 1 1 d . . .
N3 N 0.3599(6) 0.1252(4) 0.2062(4) 0.0416(11) Uani 1 1 d . . .
N4 N 0.6889(6) 0.1486(4) 0.0886(4) 0.0417(11) Uani 1 1 d . . .
C1 C 0.6339(9) 0.1455(6) 0.4028(5) 0.0573(17) Uani 1 1 d . . .
H1* H 0.6024 0.0784 0.3857 0.069 Uiso 1 1 calc R . .
C2 C 0.7180(10) 0.1241(7) 0.4901(6) 0.072(2) Uani 1 1 d . . .
H2* H 0.7418 0.0452 0.5318 0.086 Uiso 1 1 calc R . .
C3 C 0.7645(10) 0.2238(8) 0.5126(6) 0.070(2) Uani 1 1 d . . .
H3 H 0.8232 0.2125 0.5697 0.084 Uiso 1 1 calc R . .
C4 C 0.7260(8) 0.3389(7) 0.4524(5) 0.0584(17) Uani 1 1 d . . .
H4 H 0.7558 0.4070 0.4690 0.070 Uiso 1 1 calc R . .
C5 C 0.6425(8) 0.3537(6) 0.3669(5) 0.0435(14) Uani 1 1 d . . .
C6 C 0.6013(8) 0.4740(5) 0.2977(5) 0.0477(15) Uani 1 1 d . . .
H6 H 0.6361 0.5421 0.3089 0.057 Uiso 1 1 calc R . .
C7 C 0.1904(8) 0.1197(6) 0.2422(6) 0.0567(16) Uani 1 1 d . . .
H7 H 0.0945 0.1926 0.2743 0.068 Uiso 1 1 calc R . .
C8 C 0.1486(9) 0.0112(6) 0.2344(6) 0.0637(18) Uani 1 1 d . . .
H8 H 0.0269 0.0118 0.2590 0.076 Uiso 1 1 calc R . .
C9 C 0.2880(9) -0.0966(6) 0.1901(5) 0.0579(17) Uani 1 1 d . . .
H9 H 0.2638 -0.1721 0.1862 0.069 Uiso 1 1 calc R . .
C10 C 0.4646(9) -0.0927(5) 0.1513(5) 0.0538(16) Uani 1 1 d . . .
H10 H 0.5621 -0.1657 0.1209 0.065 Uiso 1 1 calc R . .
C11 C 0.4973(8) 0.0199(5) 0.1574(4) 0.0380(13) Uani 1 1 d . . .
C12 C 0.6795(8) 0.0350(5) 0.1056(5) 0.0475(14) Uani 1 1 d . . .
H12 H 0.7853 -0.0369 0.0859 0.057 Uiso 1 1 calc R . .
C13 C 0.1972(8) 0.5184(5) 0.0481(5) 0.0447(14) Uani 1 1 d . . .
C14 C 0.0373(9) 0.5532(6) -0.0015(6) 0.0560(17) Uani 1 1 d . . .
H14A H -0.0617 0.6249 0.0400 0.067 Uiso 1 1 calc R . .
H14B H 0.0752 0.5835 -0.0808 0.067 Uiso 1 1 calc R . .
O1W O 0.1657(7) 0.3815(4) 0.3562(4) 0.0670(12) Uani 1 1 d D . .
H1W H 0.170(10) 0.362(6) 0.427(3) 0.100 Uiso 1 1 d D . .
H2W H 0.123(10) 0.463(2) 0.341(5) 0.100 Uiso 1 1 d D . .
B1 B 0.1380(8) 0.2725(5) 0.6542(5) 0.065(2) Uani 1 1 d D . .
F1 F -0.0428(7) 0.3349(7) 0.6653(6) 0.114(2) Uani 0.741(5) 1 d PD A 1
F2 F 0.1865(13) 0.1581(7) 0.6114(12) 0.240(6) Uani 0.741(5) 1 d PD A 1
F3 F 0.2319(11) 0.3453(8) 0.5828(6) 0.130(3) Uani 0.741(5) 1 d PD A 1
F4 F 0.1763(14) 0.2643(11) 0.7536(7) 0.204(5) Uani 0.741(5) 1 d PD A 1
F1A F 0.166(3) 0.2230(18) 0.5531(11) 0.114(2) Uani 0.259(5) 1 d PD A 2
F2A F 0.054(3) 0.3993(9) 0.656(2) 0.240(6) Uani 0.259(5) 1 d PD A 2
F3A F 0.047(3) 0.206(2) 0.7362(13) 0.130(3) Uani 0.259(5) 1 d PD A 2
F4A F 0.3068(17) 0.245(3) 0.6699(19) 0.204(5) Uani 0.259(5) 1 d PD A 2

loop_
_atom_site_aniso_label
_atom_site_aniso_U_11
_atom_site_aniso_U_22
_atom_site_aniso_U_33
_atom_site_aniso_U_23
_atom_site_aniso_U_13
_atom_site_aniso_U_12
Cd1 0.0492(3) 0.0262(2) 0.0605(3) -0.0023(2) -0.0312(2) -0.0086(2)
O1 0.081(3) 0.038(2) 0.083(3) 0.009(2) -0.046(3) -0.029(2)
O2 0.042(3) 0.047(2) 0.097(3) 0.002(2) -0.013(2) -0.017(2)
O3 0.061(3) 0.048(3) 0.083(3) 0.024(2) -0.048(3) -0.024(2)
O4 0.043(2) 0.041(2) 0.073(3) 0.006(2) -0.024(2) -0.0168(19)
N1 0.048(3) 0.044(3) 0.048(3) 0.000(2) -0.025(3) -0.014(2)
N2 0.049(3) 0.036(3) 0.055(3) -0.003(2) -0.019(3) -0.018(2)
N3 0.039(3) 0.031(2) 0.052(3) -0.005(2) -0.014(2) -0.007(2)
N4 0.039(3) 0.037(3) 0.049(3) 0.001(2) -0.012(2) -0.013(2)
C1 0.065(4) 0.053(4) 0.063(4) 0.005(3) -0.034(4) -0.020(3)
C2 0.083(5) 0.078(5) 0.068(5) 0.013(4) -0.043(4) -0.031(4)
C3 0.073(5) 0.098(6) 0.056(4) 0.014(4) -0.039(4) -0.040(5)
C4 0.055(4) 0.076(5) 0.055(4) -0.004(4) -0.021(4) -0.030(4)
C5 0.039(3) 0.056(4) 0.041(3) -0.010(3) -0.014(3) -0.016(3)
C6 0.055(4) 0.049(4) 0.052(3) -0.002(3) -0.022(3) -0.027(3)
C7 0.042(4) 0.042(3) 0.081(5) -0.009(3) -0.012(3) -0.010(3)
C8 0.057(4) 0.056(4) 0.082(5) 0.001(4) -0.014(4) -0.030(4)
C9 0.075(5) 0.041(3) 0.067(4) -0.001(3) -0.016(4) -0.032(3)
C10 0.064(4) 0.033(3) 0.057(4) -0.004(3) -0.008(3) -0.013(3)
C11 0.049(4) 0.023(3) 0.042(3) -0.001(2) -0.015(3) -0.010(3)
C12 0.047(4) 0.028(3) 0.057(4) -0.002(3) -0.011(3) -0.003(3)
C13 0.045(4) 0.041(3) 0.050(3) 0.011(3) -0.023(3) -0.014(3)
C14 0.056(4) 0.048(4) 0.079(4) 0.020(3) -0.040(4) -0.025(3)
O1W 0.061(3) 0.058(3) 0.069(3) -0.009(2) -0.010(3) -0.007(3)
B1 0.060(6) 0.053(5) 0.097(7) 0.004(5) -0.046(5) -0.020(5)
F1 0.093(5) 0.094(5) 0.172(7) -0.039(5) -0.066(5) -0.011(4)
F2 0.178(9) 0.058(5) 0.47(2) -0.088(8) -0.098(12) 0.011(5)
F3 0.149(7) 0.144(6) 0.127(5) 0.016(5) -0.019(5) -0.109(6)
F4 0.170(10) 0.349(13) 0.122(8) 0.031(9) -0.085(7) -0.098(11)
F1A 0.093(5) 0.094(5) 0.172(7) -0.039(5) -0.066(5) -0.011(4)
F2A 0.178(9) 0.058(5) 0.47(2) -0.088(8) -0.098(12) 0.011(5)
F3A 0.149(7) 0.144(6) 0.127(5) 0.016(5) -0.019(5) -0.109(6)
F4A 0.170(10) 0.349(13) 0.122(8) 0.031(9) -0.085(7) -0.098(11)

loop_
_atom_type_symbol
_atom_type_description
_atom_type_scat_dispersion_real
_atom_type_scat_dispersion_imag
_atom_type_scat_source
C C 0.0033 0.0016 'International Tables Vol C Tables 4.2.6.8 and 6.1.1.4'
H H 0.0000 0.0000 'International Tables Vol C Tables 4.2.6.8 and 6.1.1.4'
B B 0.0013 0.0007 'International Tables Vol C Tables 4.2.6.8 and 6.1.1.4'
Cd Cd -0.8075 1.2024 'International Tables Vol C Tables 4.2.6.8 and 6.1.1.4'
F F 0.0171 0.0103 'International Tables Vol C Tables 4.2.6.8 and 6.1.1.4'
N N 0.0061 0.0033 'International Tables Vol C Tables 4.2.6.8 and 6.1.1.4'
O O 0.0106 0.0060 'International Tables Vol C Tables 4.2.6.8 and 6.1.1.4'

loop_
_geom_angle_atom_site_label_1
_geom_angle_atom_site_label_2
_geom_angle_atom_site_label_3
_geom_angle
_geom_angle_site_symmetry_1
O3 Cd1 N3 89.29(14) .
O3 Cd1 N2 98.92(15) .
N3 Cd1 N2 170.34(16) .
O3 Cd1 N1 163.61(16) .
N3 Cd1 N1 100.91(15) .
N2 Cd1 N1 69.97(16) .
O3 Cd1 N4 108.83(16) .
N3 Cd1 N4 69.45(15) .
N2 Cd1 N4 112.12(16) .
N1 Cd1 N4 86.90(15) .
O3 Cd1 O1W 83.13(16) .
N3 Cd1 O1W 86.70(16) .
N2 Cd1 O1W 89.22(16) .
N1 Cd1 O1W 84.67(16) .
N4 Cd1 O1W 152.67(16) .
C13 O3 Cd1 136.5(4) .
C1 N1 C5 118.1(5) .
C1 N1 Cd1 126.8(4) .
C5 N1 Cd1 115.0(4) .
C6 N2 O1 115.4(4) .
C6 N2 Cd1 118.2(4) .
O1 N2 Cd1 126.4(3) .
C7 N3 C11 117.9(5) .
C7 N3 Cd1 124.7(4) .
C11 N3 Cd1 116.9(3) .
C12 N4 O2 115.6(4) .
C12 N4 Cd1 116.0(4) .
O2 N4 Cd1 125.8(3) .
N1 C1 C2 123.2(6) .
C3 C2 C1 117.1(6) .
C4 C3 C2 120.8(6) .
C3 C4 C5 119.1(6) .
N1 C5 C4 121.6(6) .
N1 C5 C6 116.7(5) .
C4 C5 C6 121.7(5) .
N2 C6 C5 119.9(5) .
N3 C7 C8 123.1(6) .
C9 C8 C7 118.9(6) .
C8 C9 C10 119.0(5) .
C9 C10 C11 119.6(5) .
N3 C11 C10 121.4(5) .
N3 C11 C12 116.3(4) .
C10 C11 C12 122.2(5) .
N4 C12 C11 118.1(5) .
O3 C13 O4 124.3(5) .
O3 C13 C14 118.5(5) .
O4 C13 C14 117.2(5) .
C14 C14 C13 115.4(6) 2_565
F2 B1 F2A 152.8(12) .
F2 B1 F4 112.7(7) .
F2A B1 F4 94.2(12) .
F2 B1 F3 110.4(7) .
F2A B1 F3 63.7(11) .
F4 B1 F3 105.8(6) .
F2 B1 F3A 75.2(10) .
F2A B1 F3A 113.5(10) .
F4 B1 F3A 67.5(9) .
F3 B1 F3A 172.9(9) .
F2 B1 F1 109.5(6) .
F2A B1 F1 53.5(11) .
F4 B1 F1 110.9(6) .
F3 B1 F1 107.5(6) .
F3A B1 F1 73.9(10) .
F2 B1 F1A 41.4(8) .
F2A B1 F1A 113.3(10) .
F4 B1 F1A 151.1(10) .
F3 B1 F1A 80.2(9) .
F3A B1 F1A 106.8(9) .
F1 B1 F1A 93.5(9) .
F2 B1 F4A 91.5(12) .
F2A B1 F4A 108.9(10) .
F4 B1 F4A 53.2(9) .
F3 B1 F4A 68.6(10) .
F3A B1 F4A 107.4(9) .
F1 B1 F4A 158.2(11) .
F1A B1 F4A 106.4(9) .

loop_
_geom_bond_atom_site_label_1
_geom_bond_atom_site_label_2
_geom_bond_distance
_geom_bond_site_symmetry_2
Cd1 O3 2.172(4) .
Cd1 N3 2.323(4) .
Cd1 N2 2.327(4) .
Cd1 N1 2.368(4) .
Cd1 N4 2.376(4) .
Cd1 O1W 2.383(5) .
O1 N2 1.360(5) .
O2 N4 1.378(5) .
O3 C13 1.241(6) .
O4 C13 1.270(6) .
N1 C1 1.328(7) .
N1 C5 1.348(6) .
N2 C6 1.256(6) .
N3 C7 1.319(7) .
N3 C11 1.348(6) .
N4 C12 1.264(6) .
C1 C2 1.384(8) .
C2 C3 1.366(9) .
C3 C4 1.356(9) .
C4 C5 1.371(8) .
C5 C6 1.456(7) .
C7 C8 1.375(8) .
C8 C9 1.356(8) .
C9 C10 1.367(8) .
C10 C11 1.373(7) .
C11 C12 1.466(7) .
C13 C14 1.495(8) .
C14 C14 1.487(10) 2_565
B1 F2 1.319(5) .
B1 F2A 1.322(6) .
B1 F4 1.327(5) .
B1 F3 1.339(5) .
B1 F3A 1.340(6) .
B1 F1 1.344(5) .
B1 F1A 1.348(6) .
B1 F4A 1.352(6) .

loop_
_geom_hbond_atom_site_label_D
_geom_hbond_atom_site_label_H
_geom_hbond_atom_site_label_A
_geom_hbond_distance_DH
_geom_hbond_distance_HA
_geom_hbond_distance_DA
_geom_hbond_angle_DHA
_geom_hbond_site_symmetry_A
O1 H1 O4 0.82 1.81 2.613(5) 167.9 .
O2 H2 O4 1.07 1.57 2.611(6) 165.2 2_665
O1W H1W F1A 0.87(2) 2.01(4) 2.761(19) 144(6) .
O1W H2W F2A 0.86(2) 1.67(4) 2.457(12) 152(8) 2_566
